data_7018900
loop_
_publ_author_name
'Harford, Philip J.'
'Haywood, Joanna'
'Smith, Matthew R.'
'Bhawal, Benjamin N.'
'Raithby, Paul R.'
'Uchiyama, Masanobu'
'Wheatley, Andrew E. H.'

_publ_section_title
;
 Expanding the tools available for direct ortho cupration -- targeting
 lithium phosphidocuprates
;
_journal_issue 20
_journal_name_full 'Dalton Transactions'
_journal_page_first 6148
_journal_paper_doi 10.1039/c2dt12415g
_journal_volume 41
_journal_year 2012
_chemical_formula_moiety 'C42 H52 Cu2 Li2 N2 O4 P2'
_chemical_formula_sum 'C42 H52 Cu2 Li2 N2 O4 P2'
_chemical_formula_weight 851.76
_chemical_name_systematic
;
?
;
_space_group_IT_number 143
_symmetry_cell_setting trigonal
_symmetry_space_group_name_Hall 'P 3'
_symmetry_space_group_name_H-M 'P 3'
_atom_sites_solution_hydrogens geom
_atom_sites_solution_primary direct
_atom_sites_solution_secondary difmap
_audit_creation_method SHELXL-97
_cell_angle_alpha 90.00
_cell_angle_beta 90.00
_cell_angle_gamma 120.00
_cell_formula_units_Z 3
_cell_length_a 18.3517(3)
_cell_length_b 18.3517(3)
_cell_length_c 14.0350(4)
_cell_measurement_reflns_used 11000
_cell_measurement_temperature 180(2)
_cell_measurement_theta_max 26.37
_cell_measurement_theta_min 1.00
_cell_volume 4093.51(15)
_computing_cell_refinement 'HKL Scalepack (Otwinowski & Minor 1997)'
_computing_data_collection 'Collect (Nonius B.V. 1998)'
_computing_data_reduction
;
HKL Denzo and Scalepack (Otwinowski & Minor 1997)
;
_computing_publication_material 'SHELXL-97 (Sheldrick 1997)'
_computing_structure_refinement 'SHELXL-97 (Sheldrick 1997)'
_computing_structure_solution 'SIR-92 (Altomare et al. 1994)'
_diffrn_ambient_temperature 180(2)
_diffrn_measured_fraction_theta_full 0.993
_diffrn_measured_fraction_theta_max 0.993
_diffrn_measurement_device_type 'Nonius Kappa CCD'
_diffrn_measurement_method 'Thin slice \w and \f scans'
_diffrn_radiation_source 'fine-focus sealed tube'
_diffrn_radiation_type MoK\a
_diffrn_radiation_wavelength 0.71073
_diffrn_reflns_av_R_equivalents 0.0318
_diffrn_reflns_av_sigmaI/netI 0.0562
_diffrn_reflns_limit_h_max 22
_diffrn_reflns_limit_h_min -22
_diffrn_reflns_limit_k_max 22
_diffrn_reflns_limit_k_min -22
_diffrn_reflns_limit_l_max 17
_diffrn_reflns_limit_l_min -11
_diffrn_reflns_number 17038
_diffrn_reflns_theta_full 26.34
_diffrn_reflns_theta_max 26.34
_diffrn_reflns_theta_min 3.66
_exptl_absorpt_coefficient_mu 0.870
_exptl_absorpt_correction_T_max 0.916
_exptl_absorpt_correction_T_min 0.812
_exptl_absorpt_correction_type multi-scan
_exptl_absorpt_process_details
;
multi-scan from symmetry-related measurements
Sortav (Blessing 1995)
;
_exptl_crystal_colour colourless
_exptl_crystal_density_diffrn 1.037
_exptl_crystal_density_method 'not measured'
_exptl_crystal_description block
_exptl_crystal_F_000 1332
_exptl_crystal_size_max 0.14
_exptl_crystal_size_mid 0.14
_exptl_crystal_size_min 0.10
_refine_diff_density_max 0.805
_refine_diff_density_min -0.414
_refine_diff_density_rms 0.129
_refine_ls_abs_structure_details 'Flack H D (1983), Acta Cryst. A39, 876-881'
_refine_ls_abs_structure_Flack 0.00(2)
_refine_ls_extinction_method none
_refine_ls_goodness_of_fit_ref 1.066
_refine_ls_hydrogen_treatment constr
_refine_ls_matrix_type full
_refine_ls_number_parameters 463
_refine_ls_number_reflns 8002
_refine_ls_number_restraints 25
_refine_ls_restrained_S_all 1.065
_refine_ls_R_factor_all 0.0865
_refine_ls_R_factor_gt 0.0690
_refine_ls_shift/su_max 0.026
_refine_ls_shift/su_mean 0.002
_refine_ls_structure_factor_coef Fsqd
_refine_ls_weighting_details 'calc w=1/[\s^2^(Fo^2^)+(0.1372P)^2^+0.0000P] where P=(Fo^2^+2Fc^2^)/3'
_refine_ls_weighting_scheme calc
_refine_ls_wR_factor_gt 0.1894
_refine_ls_wR_factor_ref 0.1984
_reflns_number_gt 5957
_reflns_number_total 8002
_reflns_threshold_expression >2sigma(I)
_cod_data_source_file c2dt12415g.txt
_cod_data_source_block d:\crysta~1\aw1103\aw1103
_cod_original_cell_volume 4093.50(15)
_cod_database_code 7018900

loop_
_symmetry_equiv_pos_as_xyz
'x, y, z'
'-y, x-y, z'
'-x+y, -x, z'

loop_
_atom_site_label
_atom_site_type_symbol
_atom_site_fract_x
_atom_site_fract_y
_atom_site_fract_z
_atom_site_U_iso_or_equiv
_atom_site_adp_type
_atom_site_occupancy
_atom_site_symmetry_multiplicity
_atom_site_calc_flag
_atom_site_refinement_flags
_atom_site_disorder_assembly
_atom_site_disorder_group
Cu2 Cu 0.40939(5) 0.78670(5) 0.76068(6) 0.0520(2) Uani 1 1 d . . .
P2 P 0.47364(11) 0.71781(12) 0.70349(14) 0.0516(4) Uani 1 1 d . . .
C15 C 0.4930(5) 0.7436(5) 0.5750(6) 0.0569(18) Uani 1 1 d . . .
Cu1 Cu 0.62265(5) 1.21325(5) 1.15533(6) 0.0521(3) Uani 1 1 d . . .
P1 P 0.52622(12) 1.24416(12) 1.21276(14) 0.0514(4) Uani 1 1 d . . .
C20 C 0.5413(6) 0.8282(5) 0.5475(6) 0.070(2) Uani 1 1 d . . .
H20A H 0.5674 0.8709 0.5944 0.084 Uiso 1 1 calc R . .
C19 C 0.5509(7) 0.8492(7) 0.4513(8) 0.091(3) Uani 1 1 d . . .
H19A H 0.5850 0.9062 0.4321 0.110 Uiso 1 1 calc R . .
C18 C 0.5101(7) 0.7861(8) 0.3830(7) 0.091(3) Uani 1 1 d . . .
H18A H 0.5145 0.7995 0.3172 0.109 Uiso 1 1 calc R . .
C17 C 0.4646(6) 0.7061(7) 0.4124(7) 0.082(3) Uani 1 1 d . . .
H17A H 0.4362 0.6630 0.3663 0.098 Uiso 1 1 calc R . .
C16 C 0.4577(5) 0.6845(6) 0.5062(6) 0.066(2) Uani 1 1 d . . .
H16A H 0.4276 0.6268 0.5236 0.079 Uiso 1 1 calc R . .
C21 C 0.5786(4) 0.7553(4) 0.7533(6) 0.0527(17) Uani 1 1 d . . .
C26 C 0.6521(5) 0.7831(5) 0.7010(7) 0.065(2) Uani 1 1 d . . .
H26A H 0.6503 0.7871 0.6336 0.077 Uiso 1 1 calc R . .
C25 C 0.7281(5) 0.8053(6) 0.7452(9) 0.081(3) Uani 1 1 d . . .
H25A H 0.7775 0.8258 0.7074 0.098 Uiso 1 1 calc R . .
C24 C 0.7340(5) 0.7985(6) 0.8409(7) 0.074(2) Uani 1 1 d . . .
H24A H 0.7860 0.8129 0.8705 0.089 Uiso 1 1 calc R . .
C23 C 0.6615(5) 0.7700(5) 0.8932(7) 0.066(2) Uani 1 1 d . . .
H23A H 0.6635 0.7646 0.9603 0.079 Uiso 1 1 calc R . .
C22 C 0.5855(5) 0.7490(5) 0.8502(6) 0.062(2) Uani 1 1 d . . .
H22A H 0.5368 0.7296 0.8887 0.075 Uiso 1 1 calc R . .
C9 C 0.5064(5) 1.2506(4) 1.3394(6) 0.0573(18) Uani 1 1 d . . .
C14 C 0.4585(5) 1.2868(5) 1.3693(6) 0.068(2) Uani 1 1 d . . .
H14A H 0.4328 1.3043 1.3229 0.081 Uiso 1 1 calc R . .
C13 C 0.4482(6) 1.2974(6) 1.4644(7) 0.081(3) Uani 1 1 d . . .
H13A H 0.4132 1.3194 1.4830 0.097 Uiso 1 1 calc R . .
C12 C 0.4884(7) 1.2762(8) 1.5328(7) 0.093(3) Uani 1 1 d . . .
H12A H 0.4835 1.2854 1.5985 0.112 Uiso 1 1 calc R . .
C11 C 0.5351(6) 1.2418(7) 1.5038(7) 0.083(3) Uani 1 1 d . . .
H11A H 0.5635 1.2277 1.5505 0.099 Uiso 1 1 calc R . .
C10 C 0.5430(5) 1.2268(6) 1.4107(6) 0.065(2) Uani 1 1 d . . .
H10A H 0.5739 1.1997 1.3941 0.079 Uiso 1 1 calc R . .
C3 C 0.4206(5) 1.1758(4) 1.1633(6) 0.0535(17) Uani 1 1 d . . .
C8 C 0.4137(5) 1.1613(5) 1.0650(6) 0.0606(19) Uani 1 1 d . . .
H8A H 0.4624 1.1894 1.0261 0.073 Uiso 1 1 calc R . .
C7 C 0.3374(5) 1.1072(5) 1.0234(7) 0.069(2) Uani 1 1 d . . .
H7A H 0.3342 1.0994 0.9563 0.082 Uiso 1 1 calc R . .
C6 C 0.2673(5) 1.0650(6) 1.0763(8) 0.079(3) Uani 1 1 d . . .
H6A H 0.2153 1.0270 1.0469 0.094 Uiso 1 1 calc R . .
C5 C 0.2714(5) 1.0773(5) 1.1736(8) 0.074(2) Uani 1 1 d . . .
H5A H 0.2219 1.0489 1.2113 0.088 Uiso 1 1 calc R . .
C4 C 0.3478(5) 1.1311(5) 1.2163(7) 0.065(2) Uani 1 1 d . . .
H4A H 0.3503 1.1376 1.2836 0.078 Uiso 1 1 calc R . .
N2 N 0.4874(5) 0.9011(6) 0.9347(6) 0.092(2) Uani 1 1 d . A .
C2 C 0.4535(5) 0.8557(6) 0.8744(7) 0.068(2) Uani 1 1 d . . .
N1 N 0.5873(6) 1.0994(6) 0.9808(6) 0.094(3) Uani 1 1 d . A .
C1 C 0.5991(5) 1.1452(6) 1.0433(6) 0.068(2) Uani 1 1 d . A .
O1 O 0.5153(5) 1.0473(5) 0.7630(6) 0.105(2) Uani 1 1 d . . .
O3 O 0.4679(5) 0.9519(5) 1.1543(6) 0.100(2) Uani 1 1 d . A .
C30 C 0.5092(8) 1.0125(8) 0.6710(9) 0.111(4) Uani 1 1 d . . .
H30A H 0.4953 0.9531 0.6757 0.133 Uiso 1 1 calc R . .
H30B H 0.5629 1.0447 0.6358 0.133 Uiso 1 1 calc R . .
C35 C 0.4978(9) 0.9889(8) 1.2453(9) 0.109(4) Uani 1 1 d . . .
H35A H 0.5416 1.0489 1.2389 0.131 Uiso 1 1 calc R . .
H35B H 0.5217 0.9590 1.2804 0.131 Uiso 1 1 calc R . .
O2 O 0.6713(5) 1.0398(6) 0.8212(9) 0.143(4) Uani 1 1 d . . .
C38 C 0.3895(7) 0.9511(8) 1.1317(11) 0.106(4) Uani 1 1 d . . .
H38A H 0.3553 0.9070 1.0845 0.128 Uiso 1 1 calc R . .
H38B H 0.4002 1.0065 1.1082 0.128 Uiso 1 1 calc R . .
C29 C 0.4395(9) 1.0188(9) 0.6215(9) 0.113(4) Uani 1 1 d . . .
H29A H 0.4589 1.0469 0.5590 0.135 Uiso 1 1 calc R . .
H29B H 0.3903 0.9621 0.6112 0.135 Uiso 1 1 calc R . .
C37 C 0.3474(9) 0.9305(9) 1.2318(10) 0.118(4) Uani 1 1 d . . .
H37A H 0.3057 0.9496 1.2377 0.141 Uiso 1 1 calc R . .
H37B H 0.3197 0.8696 1.2459 0.141 Uiso 1 1 calc R . .
C36 C 0.4222(9) 0.9805(9) 1.2954(9) 0.106(3) Uani 1 1 d . . .
H36A H 0.4293 1.0368 1.3080 0.127 Uiso 1 1 calc R . .
H36B H 0.4143 0.9512 1.3570 0.127 Uiso 1 1 calc R . .
C27 C 0.4407(7) 1.0506(8) 0.7802(9) 0.098(3) Uani 1 1 d . . .
H27A H 0.4513 1.0963 0.8255 0.118 Uiso 1 1 calc R . .
H27B H 0.3956 0.9965 0.8060 0.118 Uiso 1 1 calc R . .
C28 C 0.4175(8) 1.0679(9) 0.6836(11) 0.116(4) Uani 1 1 d . . .
H28A H 0.3567 1.0488 0.6797 0.139 Uiso 1 1 calc R . .
H28B H 0.4503 1.1285 0.6678 0.139 Uiso 1 1 calc R . .
Li2 Li 0.5413(14) 0.9758(15) 1.043(2) 0.139(10) Uani 1 1 d . . .
Li1 Li 0.5615(14) 1.0224(16) 0.870(2) 0.130(9) Uani 1 1 d . A .
O4 O 0.6324(6) 0.9628(5) 1.0905(7) 0.120(3) Uiso 0.50 1 d PD A 1
C39 C 0.6984(14) 1.0213(14) 1.1488(17) 0.104(5) Uiso 0.50 1 d PD A 1
H39A H 0.6817 1.0581 1.1825 0.124 Uiso 0.50 1 calc PR A 1
H39B H 0.7494 1.0569 1.1104 0.124 Uiso 0.50 1 calc PR A 1
C40 C 0.714(3) 0.9708(19) 1.216(2) 0.179(11) Uiso 0.50 1 d PD A 1
H40A H 0.6786 0.9591 1.2735 0.215 Uiso 0.50 1 calc PR A 1
H40B H 0.7737 0.9996 1.2351 0.215 Uiso 0.50 1 calc PR A 1
C41 C 0.6910(16) 0.8926(14) 1.1645(19) 0.112(6) Uiso 0.50 1 d PD A 1
H41A H 0.7387 0.8982 1.1259 0.135 Uiso 0.50 1 calc PR A 1
H41B H 0.6727 0.8447 1.2090 0.135 Uiso 0.50 1 calc PR A 1
C42 C 0.6217(9) 0.8819(9) 1.1039(12) 0.132(5) Uiso 0.50 1 d PD A 1
H42A H 0.6233 0.8569 1.0420 0.158 Uiso 0.50 1 calc PR A 1
H42B H 0.5670 0.8445 1.1350 0.158 Uiso 0.50 1 calc PR A 1
C31 C 0.6703(18) 0.9762(19) 0.761(2) 0.111(6) Uiso 0.50 1 d PD B 1
H31A H 0.6257 0.9565 0.7119 0.133 Uiso 0.50 1 calc PR B 1
H31B H 0.6646 0.9276 0.7980 0.133 Uiso 0.50 1 calc PR B 1
C32 C 0.7545(18) 1.0271(19) 0.721(3) 0.168(10) Uiso 0.50 1 d PD B 1
H32A H 0.7868 0.9981 0.7329 0.202 Uiso 0.50 1 calc PR B 1
H32B H 0.7491 1.0297 0.6508 0.202 Uiso 0.50 1 calc PR B 1
C33 C 0.8028(18) 1.1127(17) 0.757(2) 0.113(6) Uiso 0.50 1 d PD B 1
H33A H 0.8301 1.1544 0.7052 0.136 Uiso 0.50 1 calc PR B 1
H33B H 0.8455 1.1188 0.8043 0.136 Uiso 0.50 1 calc PR B 1
C34 C 0.7327(17) 1.1186(19) 0.802(2) 0.107(5) Uiso 0.50 1 d PD B 1
H34A H 0.7521 1.1523 0.8607 0.128 Uiso 0.50 1 calc PR B 1
H34B H 0.7117 1.1460 0.7573 0.128 Uiso 0.50 1 calc PR B 1
O4' O 0.6324(6) 0.9628(5) 1.0905(7) 0.120(3) Uiso 0.50 1 d PD A 2
C39' C 0.7161(11) 1.0254(13) 1.1110(19) 0.104(5) Uiso 0.50 1 d PD A 2
H39C H 0.7183 1.0743 1.1436 0.124 Uiso 0.50 1 calc PR A 2
H39D H 0.7508 1.0448 1.0525 0.124 Uiso 0.50 1 calc PR A 2
C40' C 0.744(2) 0.9781(19) 1.177(3) 0.179(11) Uiso 0.50 1 d PD A 2
H40C H 0.7140 0.9623 1.2382 0.215 Uiso 0.50 1 calc PR A 2
H40D H 0.8060 1.0083 1.1875 0.215 Uiso 0.50 1 calc PR A 2
C41' C 0.7149(13) 0.9034(14) 1.108(2) 0.112(6) Uiso 0.50 1 d PD A 2
H41C H 0.7212 0.8571 1.1352 0.135 Uiso 0.50 1 calc PR A 2
H41D H 0.7431 0.9203 1.0453 0.135 Uiso 0.50 1 calc PR A 2
C42' C 0.6217(9) 0.8819(9) 1.1039(12) 0.132(5) Uiso 0.50 1 d PD A 2
H42C H 0.5913 0.8441 1.0499 0.158 Uiso 0.50 1 calc PR A 2
H42D H 0.5917 0.8561 1.1641 0.158 Uiso 0.50 1 calc PR A 2
C31' C 0.6898(17) 0.9743(19) 0.794(2) 0.111(6) Uiso 0.50 1 d PD B 2
H31C H 0.6859 0.9660 0.7244 0.133 Uiso 0.50 1 calc PR B 2
H31D H 0.6504 0.9203 0.8255 0.133 Uiso 0.50 1 calc PR B 2
C32' C 0.7769(17) 1.0059(18) 0.828(3) 0.168(10) Uiso 0.50 1 d PD B 2
H32C H 0.7772 0.9924 0.8961 0.202 Uiso 0.50 1 calc PR B 2
H32D H 0.8044 0.9805 0.7908 0.202 Uiso 0.50 1 calc PR B 2
C33' C 0.8204(17) 1.0976(15) 0.813(2) 0.113(6) Uiso 0.50 1 d PD B 2
H33C H 0.8419 1.1125 0.7475 0.136 Uiso 0.50 1 calc PR B 2
H33D H 0.8681 1.1268 0.8584 0.136 Uiso 0.50 1 calc PR B 2
C34' C 0.7539(17) 1.1205(18) 0.833(2) 0.107(5) Uiso 0.50 1 d PD B 2
H34C H 0.7596 1.1431 0.8980 0.128 Uiso 0.50 1 calc PR B 2
H34D H 0.7582 1.1634 0.7867 0.128 Uiso 0.50 1 calc PR B 2

loop_
_atom_site_aniso_label
_atom_site_aniso_U_11
_atom_site_aniso_U_22
_atom_site_aniso_U_33
_atom_site_aniso_U_23
_atom_site_aniso_U_13
_atom_site_aniso_U_12
Cu2 0.0534(5) 0.0552(5) 0.0469(5) -0.0019(4) 0.0013(4) 0.0268(4)
P2 0.0510(10) 0.0567(10) 0.0469(11) 0.0001(8) 0.0018(8) 0.0267(9)
C15 0.058(4) 0.067(5) 0.049(5) -0.003(4) 0.003(3) 0.034(4)
Cu1 0.0551(5) 0.0551(5) 0.0471(5) -0.0021(4) -0.0030(4) 0.0284(4)
P1 0.0513(10) 0.0531(10) 0.0471(11) 0.0026(8) 0.0013(8) 0.0240(8)
C20 0.085(6) 0.070(5) 0.054(5) 0.003(4) 0.004(4) 0.038(5)
C19 0.098(7) 0.085(6) 0.087(8) 0.021(6) 0.026(6) 0.043(6)
C18 0.088(6) 0.124(9) 0.051(6) 0.005(6) 0.005(5) 0.046(7)
C17 0.091(6) 0.102(7) 0.051(5) -0.004(5) 0.010(5) 0.047(6)
C16 0.059(4) 0.071(5) 0.056(5) -0.006(4) 0.014(4) 0.025(4)
C21 0.053(4) 0.050(4) 0.055(5) -0.006(3) -0.004(3) 0.026(3)
C26 0.055(5) 0.070(5) 0.063(5) 0.000(4) -0.003(4) 0.027(4)
C25 0.051(5) 0.083(6) 0.112(9) -0.003(5) 0.007(5) 0.034(4)
C24 0.058(5) 0.084(6) 0.079(7) -0.004(5) -0.011(4) 0.034(4)
C23 0.056(5) 0.071(5) 0.065(5) 0.002(4) -0.006(4) 0.029(4)
C22 0.053(4) 0.062(4) 0.065(5) -0.005(4) 0.009(4) 0.023(4)
C9 0.057(4) 0.050(4) 0.057(5) 0.009(3) 0.006(4) 0.021(3)
C14 0.068(5) 0.082(5) 0.056(5) 0.002(4) 0.002(4) 0.040(4)
C13 0.088(6) 0.091(6) 0.065(6) 0.002(5) 0.022(5) 0.046(5)
C12 0.101(7) 0.118(8) 0.059(6) 0.008(6) 0.015(6) 0.054(7)
C11 0.082(6) 0.100(7) 0.058(6) 0.016(5) 0.008(5) 0.039(5)
C10 0.063(5) 0.079(5) 0.050(5) 0.013(4) 0.008(4) 0.033(4)
C3 0.058(4) 0.051(4) 0.057(5) 0.004(3) -0.004(4) 0.031(4)
C8 0.058(4) 0.060(4) 0.064(5) 0.002(4) 0.002(4) 0.029(4)
C7 0.062(5) 0.067(5) 0.068(5) -0.015(4) -0.014(4) 0.025(4)
C6 0.052(5) 0.065(5) 0.097(8) -0.012(5) -0.016(5) 0.013(4)
C5 0.054(5) 0.057(5) 0.095(8) 0.011(5) 0.005(5) 0.017(4)
C4 0.052(4) 0.070(5) 0.066(5) -0.003(4) 0.001(4) 0.024(4)
N2 0.090(5) 0.110(6) 0.084(6) -0.041(5) -0.016(5) 0.054(5)
C2 0.064(5) 0.078(5) 0.069(6) -0.025(5) -0.012(4) 0.041(4)
N1 0.096(6) 0.117(6) 0.080(6) -0.037(5) -0.022(5) 0.060(5)
C1 0.063(5) 0.084(6) 0.059(5) -0.015(5) -0.012(4) 0.039(4)
O1 0.101(5) 0.122(6) 0.089(6) -0.032(4) -0.001(4) 0.055(5)
O3 0.103(5) 0.102(5) 0.101(6) -0.026(4) -0.021(4) 0.055(4)
C30 0.119(9) 0.106(8) 0.088(9) -0.015(7) 0.021(7) 0.041(7)
C35 0.145(11) 0.109(8) 0.087(9) -0.015(7) -0.034(8) 0.074(8)
O2 0.089(5) 0.138(8) 0.201(11) -0.069(7) -0.013(6) 0.057(5)
C38 0.086(7) 0.100(8) 0.131(11) -0.003(7) -0.024(7) 0.044(6)
C29 0.122(10) 0.124(10) 0.081(8) 0.009(7) -0.005(7) 0.054(8)
C37 0.131(11) 0.104(9) 0.122(12) 0.014(8) 0.004(9) 0.062(8)
C36 0.131(10) 0.118(9) 0.079(8) 0.004(7) 0.015(7) 0.070(8)
C27 0.095(7) 0.092(7) 0.107(9) 0.004(6) 0.028(6) 0.047(6)
C28 0.109(9) 0.109(9) 0.121(11) 0.020(8) 0.025(8) 0.049(8)
Li2 0.105(14) 0.112(15) 0.21(3) -0.086(17) -0.033(15) 0.062(12)
Li1 0.104(14) 0.138(17) 0.17(2) -0.081(17) -0.049(14) 0.074(13)

loop_
_atom_type_symbol
_atom_type_description
_atom_type_scat_dispersion_real
_atom_type_scat_dispersion_imag
_atom_type_scat_source
C C 0.0033 0.0016 'International Tables Vol C Tables 4.2.6.8 and 6.1.1.4'
H H 0.0000 0.0000 'International Tables Vol C Tables 4.2.6.8 and 6.1.1.4'
Li Li -0.0003 0.0001 'International Tables Vol C Tables 4.2.6.8 and 6.1.1.4'
N N 0.0061 0.0033 'International Tables Vol C Tables 4.2.6.8 and 6.1.1.4'
P P 0.1023 0.0942 'International Tables Vol C Tables 4.2.6.8 and 6.1.1.4'
Cu Cu 0.3201 1.2651 'International Tables Vol C Tables 4.2.6.8 and 6.1.1.4'
O O 0.0106 0.0060 'International Tables Vol C Tables 4.2.6.8 and 6.1.1.4'

loop_
_geom_angle_atom_site_label_1
_geom_angle_atom_site_label_2
_geom_angle_atom_site_label_3
_geom_angle
_geom_angle_site_symmetry_1
_geom_angle_site_symmetry_3
C2 Cu2 P2 119.8(2) . 2_665
C2 Cu2 P2 119.4(2) . .
P2 Cu2 P2 119.74(10) 2_665 .
C21 P2 C15 104.2(4) . .
C21 P2 Cu2 112.7(3) . 3_565
C15 P2 Cu2 124.2(3) . 3_565
C21 P2 Cu2 113.5(2) . .
C15 P2 Cu2 106.8(2) . .
Cu2 P2 Cu2 95.40(8) 3_565 .
C16 C15 C20 118.4(8) . .
C16 C15 P2 122.4(6) . .
C20 C15 P2 119.1(6) . .
C1 Cu1 P1 120.4(3) . .
C1 Cu1 P1 118.9(3) . 2_775
P1 Cu1 P1 119.69(10) . 2_775
C9 P1 C3 103.6(4) . .
C9 P1 Cu1 124.6(3) . .
C3 P1 Cu1 112.6(3) . .
C9 P1 Cu1 106.8(2) . 3_575
C3 P1 Cu1 113.9(2) . 3_575
Cu1 P1 Cu1 95.31(8) . 3_575
C19 C20 C15 119.8(8) . .
C19 C20 H20A 120.1 . .
C15 C20 H20A 120.1 . .
C20 C19 C18 119.6(10) . .
C20 C19 H19A 120.2 . .
C18 C19 H19A 120.2 . .
C17 C18 C19 118.7(10) . .
C17 C18 H18A 120.7 . .
C19 C18 H18A 120.7 . .
C18 C17 C16 122.1(10) . .
C18 C17 H17A 118.9 . .
C16 C17 H17A 118.9 . .
C15 C16 C17 121.3(9) . .
C15 C16 H16A 119.3 . .
C17 C16 H16A 119.3 . .
C22 C21 C26 116.0(7) . .
C22 C21 P2 118.1(6) . .
C26 C21 P2 125.6(6) . .
C21 C26 C25 121.4(9) . .
C21 C26 H26A 119.3 . .
C25 C26 H26A 119.3 . .
C24 C25 C26 121.9(9) . .
C24 C25 H25A 119.1 . .
C26 C25 H25A 119.1 . .
C25 C24 C23 117.3(8) . .
C25 C24 H24A 121.4 . .
C23 C24 H24A 121.4 . .
C24 C23 C22 121.4(9) . .
C24 C23 H23A 119.3 . .
C22 C23 H23A 119.3 . .
C21 C22 C23 122.0(7) . .
C21 C22 H22A 119.0 . .
C23 C22 H22A 119.0 . .
C10 C9 C14 116.6(8) . .
C10 C9 P1 122.4(6) . .
C14 C9 P1 120.8(6) . .
C13 C14 C9 121.3(8) . .
C13 C14 H14A 119.3 . .
C9 C14 H14A 119.3 . .
C14 C13 C12 120.2(9) . .
C14 C13 H13A 119.9 . .
C12 C13 H13A 119.9 . .
C11 C12 C13 118.3(10) . .
C11 C12 H12A 120.8 . .
C13 C12 H12A 120.8 . .
C12 C11 C10 122.7(10) . .
C12 C11 H11A 118.7 . .
C10 C11 H11A 118.7 . .
C11 C10 C9 120.7(9) . .
C11 C10 H10A 119.7 . .
C9 C10 H10A 119.7 . .
C4 C3 C8 116.6(7) . .
C4 C3 P1 125.3(7) . .
C8 C3 P1 117.8(6) . .
C7 C8 C3 121.2(8) . .
C7 C8 H8A 119.4 . .
C3 C8 H8A 119.4 . .
C6 C7 C8 121.1(9) . .
C6 C7 H7A 119.5 . .
C8 C7 H7A 119.5 . .
C7 C6 C5 119.6(8) . .
C7 C6 H6A 120.2 . .
C5 C6 H6A 120.2 . .
C6 C5 C4 119.9(8) . .
C6 C5 H5A 120.1 . .
C4 C5 H5A 120.1 . .
C5 C4 C3 121.6(9) . .
C5 C4 H4A 119.2 . .
C3 C4 H4A 119.2 . .
C2 N2 Li2 177.0(13) . .
C2 N2 Li1 106.0(10) . .
Li2 N2 Li1 76.6(11) . .
N2 C2 Cu2 172.0(9) . .
N2 C2 Li1 50.1(9) . .
Cu2 C2 Li1 123.4(8) . .
C1 N1 Li1 176.3(11) . .
C1 N1 Li2 106.6(11) . .
Li1 N1 Li2 75.2(11) . .
N1 C1 Cu1 173.3(9) . .
N1 C1 Li2 49.5(9) . .
Cu1 C1 Li2 124.9(8) . .
C30 O1 C27 108.3(9) . .
C30 O1 Li1 123.8(10) . .
C27 O1 Li1 115.8(10) . .
C35 O3 C38 110.0(9) . .
C35 O3 Li2 123.3(10) . .
C38 O3 Li2 113.1(11) . .
O1 C30 C29 105.2(10) . .
O1 C30 H30A 110.7 . .
C29 C30 H30A 110.7 . .
O1 C30 H30B 110.7 . .
C29 C30 H30B 110.7 . .
H30A C30 H30B 108.8 . .
O3 C35 C36 104.9(10) . .
O3 C35 H35A 110.8 . .
C36 C35 H35A 110.8 . .
O3 C35 H35B 110.8 . .
C36 C35 H35B 110.8 . .
H35A C35 H35B 108.8 . .
C34 O2 C31 114.7(19) . .
C34 O2 C31' 114.8(17) . .
C31 O2 C31' 23.9(17) . .
C34 O2 C34' 22.3(18) . .
C31 O2 C34' 117.4(16) . .
C31' O2 C34' 107.7(17) . .
C34 O2 Li1 118.6(15) . .
C31 O2 Li1 118.0(14) . .
C31' O2 Li1 126.2(15) . .
C34' O2 Li1 124.1(12) . .
O3 C38 C37 100.0(10) . .
O3 C38 H38A 111.8 . .
C37 C38 H38A 111.8 . .
O3 C38 H38B 111.8 . .
C37 C38 H38B 111.8 . .
H38A C38 H38B 109.5 . .
C28 C29 C30 106.4(11) . .
C28 C29 H29A 110.5 . .
C30 C29 H29A 110.5 . .
C28 C29 H29B 110.5 . .
C30 C29 H29B 110.5 . .
H29A C29 H29B 108.6 . .
C36 C37 C38 101.3(11) . .
C36 C37 H37A 111.5 . .
C38 C37 H37A 111.5 . .
C36 C37 H37B 111.5 . .
C38 C37 H37B 111.5 . .
H37A C37 H37B 109.3 . .
C35 C36 C37 107.5(11) . .
C35 C36 H36A 110.2 . .
C37 C36 H36A 110.2 . .
C35 C36 H36B 110.2 . .
C37 C36 H36B 110.2 . .
H36A C36 H36B 108.5 . .
O1 C27 C28 103.6(9) . .
O1 C27 H27A 111.0 . .
C28 C27 H27A 111.0 . .
O1 C27 H27B 111.0 . .
C28 C27 H27B 111.0 . .
H27A C27 H27B 109.0 . .
C29 C28 C27 102.5(11) . .
C29 C28 H28A 111.3 . .
C27 C28 H28A 111.3 . .
C29 C28 H28B 111.3 . .
C27 C28 H28B 111.3 . .
H28A C28 H28B 109.2 . .
O4 Li2 N2 110.3(10) . .
O4 Li2 O3 104.0(17) . .
N2 Li2 O3 114.4(12) . .
O4 Li2 N1 111.2(12) . .
N2 Li2 N1 102.4(15) . .
O3 Li2 N1 114.8(9) . .
O4 Li2 Li1 112.4(14) . .
N2 Li2 Li1 55.1(10) . .
O3 Li2 Li1 143.5(13) . .
N1 Li2 Li1 49.3(9) . .
O4 Li2 C1 105.9(9) . .
N2 Li2 C1 124.7(16) . .
O3 Li2 C1 95.0(7) . .
N1 Li2 C1 23.9(3) . .
Li1 Li2 C1 73.2(10) . .
O1 Li1 O2 103.3(15) . .
O1 Li1 N1 115.1(12) . .
O2 Li1 N1 106.8(10) . .
O1 Li1 N2 117.4(10) . .
O2 Li1 N2 112.1(12) . .
N1 Li1 N2 101.8(14) . .
O1 Li1 Li2 146.4(13) . .
O2 Li1 Li2 110.3(12) . .
N1 Li1 Li2 55.5(9) . .
N2 Li1 Li2 48.3(8) . .
O1 Li1 C2 97.5(8) . .
O2 Li1 C2 107.6(9) . .
N1 Li1 C2 124.4(15) . .
N2 Li1 C2 23.9(4) . .
Li2 Li1 C2 72.2(10) . .
C42 O4 C39 109.8(14) . .
C42 O4 Li2 120.4(11) . .
C39 O4 Li2 125.1(14) . .
O4 C39 C40 104.9(15) . .
O4 C39 H39A 110.7 . .
C40 C39 H39A 110.8 . .
O4 C39 H39B 110.8 . .
C40 C39 H39B 110.8 . .
H39A C39 H39B 108.8 . .
C39 C40 C41 104.9(17) . .
C39 C40 H40A 110.8 . .
C41 C40 H40A 110.8 . .
C39 C40 H40B 110.8 . .
C41 C40 H40B 110.8 . .
H40A C40 H40B 108.9 . .
C42 C41 C40 102.8(13) . .
C42 C41 H41A 111.2 . .
C40 C41 H41A 111.2 . .
C42 C41 H41B 111.2 . .
C40 C41 H41B 111.2 . .
H41A C41 H41B 109.1 . .
O4 C42 C41 106.5(12) . .
O4 C42 H42A 110.4 . .
C41 C42 H42A 110.4 . .
O4 C42 H42B 110.4 . .
C41 C42 H42B 110.4 . .
H42A C42 H42B 108.6 . .
O2 C31 C32 97(2) . .
O2 C31 H31A 112.3 . .
C32 C31 H31A 112.3 . .
O2 C31 H31B 112.3 . .
C32 C31 H31B 112.3 . .
H31A C31 H31B 109.9 . .
C33 C32 C31 116(3) . .
C33 C32 H32A 108.4 . .
C31 C32 H32A 108.4 . .
C33 C32 H32B 108.4 . .
C31 C32 H32B 108.4 . .
H32A C32 H32B 107.5 . .
C32 C33 C34 98(2) . .
C32 C33 H33A 112.1 . .
C34 C33 H33A 112.1 . .
C32 C33 H33B 112.1 . .
C34 C33 H33B 112.1 . .
H33A C33 H33B 109.7 . .
O2 C34 C33 107(2) . .
O2 C34 H34A 110.2 . .
C33 C34 H34A 110.2 . .
O2 C34 H34B 110.2 . .
C33 C34 H34B 110.2 . .
H34A C34 H34B 108.5 . .
C40' C39' H39C 111.4 . .
C40' C39' H39D 111.4 . .
H39C C39' H39D 109.3 . .
C39' C40' C41' 93.4(18) . .
C39' C40' H40C 113.0 . .
C41' C40' H40C 113.0 . .
C39' C40' H40D 113.0 . .
C41' C40' H40D 113.0 . .
H40C C40' H40D 110.4 . .
C40' C41' H41C 112.6 . .
C40' C41' H41D 112.6 . .
H41C C41' H41D 110.1 . .
O2 C31' C32' 104(2) . .
O2 C31' H31C 110.9 . .
C32' C31' H31C 110.9 . .
O2 C31' H31D 110.9 . .
C32' C31' H31D 110.9 . .
H31C C31' H31D 108.9 . .
C33' C32' C31' 105(3) . .
C33' C32' H32C 110.6 . .
C31' C32' H32C 110.6 . .
C33' C32' H32D 110.7 . .
C31' C32' H32D 110.7 . .
H32C C32' H32D 108.8 . .
C32' C33' C34' 104(2) . .
C32' C33' H33C 110.9 . .
C34' C33' H33C 110.9 . .
C32' C33' H33D 111.0 . .
C34' C33' H33D 111.0 . .
H33C C33' H33D 109.0 . .
O2 C34' C33' 105(2) . .
O2 C34' H34C 110.7 . .
C33' C34' H34C 110.7 . .
O2 C34' H34D 110.7 . .
C33' C34' H34D 110.7 . .
H34C C34' H34D 108.8 . .

loop_
_geom_bond_atom_site_label_1
_geom_bond_atom_site_label_2
_geom_bond_distance
_geom_bond_site_symmetry_2
Cu2 C2 1.945(9) .
Cu2 P2 2.256(2) 2_665
Cu2 P2 2.264(2) .
P2 C21 1.829(7) .
P2 C15 1.853(8) .
P2 Cu2 2.256(2) 3_565
C15 C16 1.352(11) .
C15 C20 1.402(12) .
Cu1 C1 1.919(9) .
Cu1 P1 2.260(2) .
Cu1 P1 2.265(2) 2_775
P1 C9 1.830(8) .
P1 C3 1.839(8) .
P1 Cu1 2.265(2) 3_575
C20 C19 1.391(13) .
C20 H20A 0.9500 .
C19 C18 1.398(15) .
C19 H19A 0.9500 .
C18 C17 1.340(15) .
C18 H18A 0.9500 .
C17 C16 1.363(13) .
C17 H17A 0.9500 .
C16 H16A 0.9500 .
C21 C22 1.376(11) .
C21 C26 1.389(11) .
C26 C25 1.389(13) .
C26 H26A 0.9500 .
C25 C24 1.359(14) .
C25 H25A 0.9500 .
C24 C23 1.373(13) .
C24 H24A 0.9500 .
C23 C22 1.386(12) .
C23 H23A 0.9500 .
C22 H22A 0.9500 .
C9 C10 1.392(11) .
C9 C14 1.405(12) .
C14 C13 1.376(12) .
C14 H14A 0.9500 .
C13 C12 1.381(15) .
C13 H13A 0.9500 .
C12 C11 1.356(15) .
C12 H12A 0.9500 .
C11 C10 1.358(13) .
C11 H11A 0.9500 .
C10 H10A 0.9500 .
C3 C4 1.384(11) .
C3 C8 1.399(11) .
C8 C7 1.377(12) .
C8 H8A 0.9500 .
C7 C6 1.345(13) .
C7 H7A 0.9500 .
C6 C5 1.381(13) .
C6 H6A 0.9500 .
C5 C4 1.383(12) .
C5 H5A 0.9500 .
C4 H4A 0.9500 .
N2 C2 1.131(10) .
N2 Li2 1.96(2) .
N2 Li1 2.15(3) .
C2 Li1 2.69(3) .
N1 C1 1.157(11) .
N1 Li1 2.00(2) .
N1 Li2 2.17(3) .
C1 Li2 2.74(3) .
O1 C30 1.420(14) .
O1 C27 1.422(13) .
O1 Li1 1.89(3) .
O3 C35 1.421(13) .
O3 C38 1.466(13) .
O3 Li2 1.96(3) .
C30 C29 1.510(19) .
C30 H30A 0.9900 .
C30 H30B 0.9900 .
C35 C36 1.492(18) .
C35 H35A 0.9900 .
C35 H35B 0.9900 .
O2 C34 1.34(3) .
O2 C31 1.43(3) .
O2 C31' 1.45(3) .
O2 C34' 1.51(3) .
O2 Li1 1.99(2) .
C38 C37 1.556(19) .
C38 H38A 0.9900 .
C38 H38B 0.9900 .
C29 C28 1.448(18) .
C29 H29A 0.9900 .
C29 H29B 0.9900 .
C37 C36 1.505(19) .
C37 H37A 0.9900 .
C37 H37B 0.9900 .
C36 H36A 0.9900 .
C36 H36B 0.9900 .
C27 C28 1.501(18) .
C27 H27A 0.9900 .
C27 H27B 0.9900 .
C28 H28A 0.9900 .
C28 H28B 0.9900 .
Li2 O4 1.92(3) .
Li2 Li1 2.55(4) .
O4 C42 1.409(13) .
O4 C39 1.411(16) .
C39 C40 1.44(2) .
C39 H39A 0.9900 .
C39 H39B 0.9900 .
C40 C41 1.47(2) .
C40 H40A 0.9900 .
C40 H40B 0.9900 .
C41 C42 1.459(19) .
C41 H41A 0.9900 .
C41 H41B 0.9900 .
C42 H42A 0.9900 .
C42 H42B 0.9900 .
C31 C32 1.46(3) .
C31 H31A 0.9900 .
C31 H31B 0.9900 .
C32 C33 1.46(3) .
C32 H32A 0.9900 .
C32 H32B 0.9900 .
C33 C34 1.48(3) .
C33 H33A 0.9900 .
C33 H33B 0.9900 .
C34 H34A 0.9900 .
C34 H34B 0.9900 .
C39' C40' 1.52(2) .
C39' H39C 0.9900 .
C39' H39D 0.9900 .
C40' C41' 1.53(2) .
C40' H40C 0.9900 .
C40' H40D 0.9900 .
C41' H41C 0.9900 .
C41' H41D 0.9900 .
C31' C32' 1.48(3) .
C31' H31C 0.9900 .
C31' H31D 0.9900 .
C32' C33' 1.47(3) .
C32' H32C 0.9900 .
C32' H32D 0.9900 .
C33' C34' 1.50(3) .
C33' H33C 0.9900 .
C33' H33D 0.9900 .
C34' H34C 0.9900 .
C34' H34D 0.9900 .
